data_4063761
loop_
_publ_author_name
'Graham, Todd W.'
'Udachin, Konstantin A.'
'Zgierski, Marek Z.'
'Carty, Arthur J.'

_publ_section_title
;
 Synthesis and Structural Characterization of the First Thermally Stable,
 Neutral, and Electrophilic Phosphinidene Complexes of Vanadium
;
_journal_issue 6
_journal_name_full Organometallics
_journal_page_first 1382
_journal_paper_doi 10.1021/om100915v
_journal_volume 30
_journal_year 2011
_chemical_formula_moiety 'C26 H30 N3 O2 P V'
_chemical_formula_sum 'C26 H30 N3 O2 P V'
_chemical_formula_weight 498.44
_chemical_name_systematic
; 
 ? 
;
_space_group_IT_number 9
_symmetry_cell_setting monoclinic
_symmetry_space_group_name_Hall 'C -2yc'
_symmetry_space_group_name_H-M 'C 1 c 1'
_atom_sites_solution_hydrogens geom
_atom_sites_solution_primary direct
_atom_sites_solution_secondary difmap
_audit_creation_method SHELXL-97
_cell_angle_alpha 90.00
_cell_angle_beta 117.801(2)
_cell_angle_gamma 90.00
_cell_formula_units_Z 4
_cell_length_a 12.2647(5)
_cell_length_b 22.7564(9)
_cell_length_c 9.8417(4)
_cell_measurement_temperature 273(2)
_cell_volume 2429.76(18)
_computing_cell_refinement 'SAINT (Bruker, 2006)'
_computing_data_collection 'APEX2 (Bruker, 2006)'
_computing_data_reduction 'SAINT (Bruker, 2006)'
_computing_molecular_graphics 'ATOMS V.5.0'
_computing_publication_material 'SHELXL-97 (Sheldrick, 1997)'
_computing_structure_refinement 'SHELXL-97 (Sheldrick, 1997)'
_computing_structure_solution 'SHELXS-97 (Sheldrick, 1990)'
_diffrn_ambient_temperature 273(2)
_diffrn_measured_fraction_theta_full 0.998
_diffrn_measured_fraction_theta_max 0.998
_diffrn_radiation_monochromator graphite
_diffrn_radiation_source 'fine-focus sealed tube'
_diffrn_radiation_type MoK\a
_diffrn_radiation_wavelength 0.71070
_diffrn_reflns_av_R_equivalents 0.0387
_diffrn_reflns_av_sigmaI/netI 0.0385
_diffrn_reflns_limit_h_max 20
_diffrn_reflns_limit_h_min -20
_diffrn_reflns_limit_k_max 37
_diffrn_reflns_limit_k_min -36
_diffrn_reflns_limit_l_max 16
_diffrn_reflns_limit_l_min -16
_diffrn_reflns_number 52373
_diffrn_reflns_theta_full 36.32
_diffrn_reflns_theta_max 36.32
_diffrn_reflns_theta_min 1.79
_exptl_absorpt_coefficient_mu 0.502
_exptl_absorpt_correction_T_max 0.9515
_exptl_absorpt_correction_T_min 0.8243
_exptl_absorpt_correction_type multi-scan
_exptl_absorpt_process_details sadabs
_exptl_crystal_colour green
_exptl_crystal_density_diffrn 1.363
_exptl_crystal_density_method 'not measured'
_exptl_crystal_description needle
_exptl_crystal_F_000 1044
_exptl_crystal_size_max 0.40
_exptl_crystal_size_mid 0.20
_exptl_crystal_size_min 0.10
_refine_diff_density_max 0.568
_refine_diff_density_min -0.657
_refine_diff_density_rms 0.190
_refine_ls_abs_structure_details 'Flack H D (1983), Acta Cryst. A39, 876-881'
_refine_ls_abs_structure_Flack -0.016(10)
_refine_ls_extinction_method none
_refine_ls_goodness_of_fit_ref 0.994
_refine_ls_hydrogen_treatment constr
_refine_ls_matrix_type full
_refine_ls_number_parameters 302
_refine_ls_number_reflns 11063
_refine_ls_number_restraints 2
_refine_ls_restrained_S_all 0.994
_refine_ls_R_factor_all 0.0408
_refine_ls_R_factor_gt 0.0319
_refine_ls_shift/su_max 0.001
_refine_ls_shift/su_mean 0.000
_refine_ls_structure_factor_coef Fsqd
_refine_ls_weighting_details 'calc w=1/[\s^2^(Fo^2^)+(0.0713P)^2^+0.0000P] where P=(Fo^2^+2Fc^2^)/3'
_refine_ls_weighting_scheme calc
_refine_ls_wR_factor_gt 0.0855
_refine_ls_wR_factor_ref 0.1037
_reflns_number_gt 9916
_reflns_number_total 11063
_reflns_threshold_expression >2sigma(I)
_cod_data_source_file om100915v_si_002.cif
_cod_data_source_block tg80_compound_9
_cod_original_cell_volume 2429.76(17)
_cod_original_sg_symbol_H-M Cc
_cod_database_code 4063761

loop_
_symmetry_equiv_pos_as_xyz
'x, y, z'
'x, -y, z+1/2'
'x+1/2, y+1/2, z'
'x+1/2, -y+1/2, z+1/2'

loop_
_atom_site_label
_atom_site_type_symbol
_atom_site_fract_x
_atom_site_fract_y
_atom_site_fract_z
_atom_site_U_iso_or_equiv
_atom_site_adp_type
_atom_site_occupancy
_atom_site_symmetry_multiplicity
_atom_site_calc_flag
_atom_site_refinement_flags
V1 V -0.001393(18) 0.314721(9) 0.83962(2) 0.01613(5) Uani 1 1 d .
P1 P -0.07525(3) 0.386253(15) 0.97508(4) 0.01732(6) Uani 1 1 d .
O1 O -0.25893(13) 0.28162(9) 0.79209(15) 0.0461(4) Uani 1 1 d .
O2 O -0.14102(14) 0.39436(7) 0.55622(16) 0.0392(3) Uani 1 1 d .
N1 N -0.07731(10) 0.35610(5) 1.12940(13) 0.01688(19) Uani 1 1 d .
N2 N 0.17341(10) 0.38927(5) 1.12297(13) 0.01578(18) Uani 1 1 d .
H2 H 0.1790 0.3850 1.2128 0.019 Uiso 1 1 calc R
N3 N 0.06620(10) 0.37416(5) 0.99209(13) 0.01603(18) Uani 1 1 d .
C1 C -0.16144(15) 0.29516(9) 0.81025(17) 0.0300(3) Uani 1 1 d .
C2 C -0.09020(14) 0.36435(8) 0.66056(17) 0.0248(3) Uani 1 1 d .
C3 C 0.09698(18) 0.22743(7) 0.92612(18) 0.0286(3) Uani 1 1 d .
H3 H 0.1060 0.2061 1.0173 0.034 Uiso 1 1 calc R
C4 C 0.00519(18) 0.21773(7) 0.77385(18) 0.0292(3) Uani 1 1 d .
H4 H -0.0625 0.1894 0.7415 0.035 Uiso 1 1 calc R
C5 C 0.03081(16) 0.25355(6) 0.67533(17) 0.0249(3) Uani 1 1 d .
H5 H -0.0156 0.2541 0.5629 0.030 Uiso 1 1 calc R
C6 C 0.13958(14) 0.28614(6) 0.76641(18) 0.0228(2) Uani 1 1 d .
H6 H 0.1834 0.3118 0.7281 0.027 Uiso 1 1 calc R
C7 C 0.18058(15) 0.26957(7) 0.92152(18) 0.0250(3) Uani 1 1 d .
H7 H 0.2582 0.2818 1.0091 0.030 Uiso 1 1 calc R
C8 C 0.00227(12) 0.30732(6) 1.21896(15) 0.0165(2) Uani 1 1 d .
H8 H 0.0547 0.2971 1.1719 0.020 Uiso 1 1 calc R
C9 C 0.08756(13) 0.32615(7) 1.38381(17) 0.0217(2) Uani 1 1 d .
H9C H 0.0394 0.3352 1.4349 0.033 Uiso 1 1 calc R
H9B H 0.1333 0.3603 1.3832 0.033 Uiso 1 1 calc R
H9A H 0.1437 0.2948 1.4371 0.033 Uiso 1 1 calc R
C10 C -0.07107(15) 0.25233(7) 1.21319(18) 0.0245(3) Uani 1 1 d .
H10C H -0.1231 0.2416 1.1081 0.037 Uiso 1 1 calc R
H10B H -0.1210 0.2601 1.2627 0.037 Uiso 1 1 calc R
H10A H -0.0153 0.2207 1.2652 0.037 Uiso 1 1 calc R
C11 C -0.16347(13) 0.38093(6) 1.18100(18) 0.0213(2) Uani 1 1 d .
H11 H -0.1539 0.3576 1.2696 0.026 Uiso 1 1 calc R
C12 C -0.13120(17) 0.44408(7) 1.2360(2) 0.0290(3) Uani 1 1 d .
H12C H -0.1389 0.4684 1.1523 0.043 Uiso 1 1 calc R
H12B H -0.0480 0.4458 1.3173 0.043 Uiso 1 1 calc R
H12A H -0.1864 0.4579 1.2732 0.043 Uiso 1 1 calc R
C13 C -0.29791(14) 0.37494(9) 1.0585(2) 0.0338(4) Uani 1 1 d .
H13C H -0.3146 0.3347 1.0255 0.051 Uiso 1 1 calc R
H13B H -0.3125 0.3995 0.9723 0.051 Uiso 1 1 calc R
H13A H -0.3510 0.3868 1.1006 0.051 Uiso 1 1 calc R
C14 C 0.26111(12) 0.42098(5) 0.95555(15) 0.0160(2) Uani 1 1 d .
C15 C 0.35215(13) 0.39743(6) 0.92401(18) 0.0214(2) Uani 1 1 d .
H15 H 0.4167 0.3760 0.9990 0.026 Uiso 1 1 calc R
C16 C 0.34686(17) 0.40588(7) 0.7817(2) 0.0288(3) Uani 1 1 d .
H16 H 0.4074 0.3898 0.7613 0.035 Uiso 1 1 calc R
C17 C 0.25084(17) 0.43843(7) 0.66866(19) 0.0275(3) Uani 1 1 d .
H17 H 0.2472 0.4441 0.5731 0.033 Uiso 1 1 calc R
C18 C 0.16113(15) 0.46221(6) 0.69991(18) 0.0233(3) Uani 1 1 d .
H18 H 0.0974 0.4842 0.6253 0.028 Uiso 1 1 calc R
C19 C 0.16578(13) 0.45344(6) 0.84190(16) 0.0189(2) Uani 1 1 d .
H19 H 0.1047 0.4694 0.8615 0.023 Uiso 1 1 calc R
C20 C 0.37965(11) 0.42252(5) 1.25038(16) 0.0166(2) Uani 1 1 d .
C21 C 0.47297(13) 0.45702(6) 1.24818(19) 0.0232(3) Uani 1 1 d .
H21 H 0.4629 0.4731 1.1561 0.028 Uiso 1 1 calc R
C22 C 0.58129(14) 0.46746(7) 1.3836(2) 0.0289(3) Uani 1 1 d .
H22 H 0.6431 0.4904 1.3811 0.035 Uiso 1 1 calc R
C23 C 0.59766(14) 0.44414(8) 1.5208(2) 0.0301(3) Uani 1 1 d .
H23 H 0.6703 0.4510 1.6106 0.036 Uiso 1 1 calc R
C24 C 0.50486(15) 0.41025(8) 1.52429(19) 0.0290(3) Uani 1 1 d .
H24 H 0.5153 0.3947 1.6170 0.035 Uiso 1 1 calc R
C25 C 0.39629(12) 0.39946(7) 1.39016(17) 0.0220(2) Uani 1 1 d .
H25 H 0.3346 0.3768 1.3937 0.026 Uiso 1 1 calc R
C26 C 0.26477(11) 0.40990(5) 1.10634(15) 0.01447(19) Uani 1 1 d .

loop_
_atom_site_aniso_label
_atom_site_aniso_U_11
_atom_site_aniso_U_22
_atom_site_aniso_U_33
_atom_site_aniso_U_23
_atom_site_aniso_U_13
_atom_site_aniso_U_12
V1 0.01500(8) 0.01979(9) 0.01146(8) 0.00062(7) 0.00437(7) -0.00573(7)
P1 0.01333(12) 0.02165(14) 0.01636(14) 0.00545(11) 0.00642(11) 0.00047(11)
O1 0.0300(6) 0.0877(12) 0.0221(6) -0.0158(7) 0.0134(5) -0.0356(7)
O2 0.0349(7) 0.0566(9) 0.0269(6) 0.0179(6) 0.0152(6) 0.0218(6)
N1 0.0138(4) 0.0213(5) 0.0169(5) 0.0049(4) 0.0082(4) 0.0024(4)
N2 0.0140(4) 0.0181(4) 0.0153(4) -0.0019(3) 0.0068(4) -0.0035(3)
N3 0.0130(4) 0.0198(5) 0.0154(4) -0.0010(4) 0.0067(4) -0.0044(4)
C1 0.0229(6) 0.0517(10) 0.0133(5) -0.0058(6) 0.0065(5) -0.0177(7)
C2 0.0185(6) 0.0389(8) 0.0189(6) 0.0045(5) 0.0103(5) 0.0043(5)
C3 0.0418(9) 0.0184(6) 0.0171(6) 0.0019(5) 0.0066(6) -0.0022(6)
C4 0.0429(9) 0.0188(6) 0.0183(6) -0.0019(5) 0.0080(6) -0.0111(6)
C5 0.0351(8) 0.0206(6) 0.0159(5) -0.0024(4) 0.0093(5) -0.0056(5)
C6 0.0250(6) 0.0210(6) 0.0228(6) -0.0023(5) 0.0115(5) 0.0003(5)
C7 0.0255(6) 0.0211(6) 0.0205(6) -0.0021(5) 0.0041(5) 0.0043(5)
C8 0.0151(5) 0.0201(5) 0.0136(5) 0.0033(4) 0.0060(4) 0.0002(4)
C9 0.0170(5) 0.0303(6) 0.0146(5) 0.0024(5) 0.0047(5) -0.0014(5)
C10 0.0268(6) 0.0223(6) 0.0228(6) 0.0026(5) 0.0103(5) -0.0051(5)
C11 0.0178(5) 0.0246(6) 0.0255(6) 0.0046(5) 0.0135(5) 0.0029(4)
C12 0.0318(8) 0.0264(7) 0.0341(8) 0.0003(6) 0.0198(7) 0.0044(6)
C13 0.0143(6) 0.0448(9) 0.0416(10) 0.0037(8) 0.0125(6) 0.0016(6)
C14 0.0156(5) 0.0134(4) 0.0206(5) -0.0011(4) 0.0098(4) -0.0027(4)
C15 0.0208(6) 0.0198(5) 0.0300(7) 0.0018(5) 0.0172(5) -0.0007(4)
C16 0.0378(8) 0.0236(6) 0.0397(9) 0.0003(6) 0.0304(8) -0.0028(6)
C17 0.0409(8) 0.0223(6) 0.0266(7) -0.0014(5) 0.0219(7) -0.0105(6)
C18 0.0274(6) 0.0193(5) 0.0220(6) 0.0023(5) 0.0105(5) -0.0058(5)
C19 0.0186(5) 0.0163(5) 0.0219(6) 0.0013(4) 0.0094(5) -0.0016(4)
C20 0.0128(5) 0.0136(5) 0.0218(5) -0.0044(4) 0.0068(4) -0.0002(4)
C21 0.0171(5) 0.0173(5) 0.0307(7) -0.0011(5) 0.0074(5) -0.0032(4)
C22 0.0159(6) 0.0252(6) 0.0397(9) -0.0093(6) 0.0080(6) -0.0061(5)
C23 0.0151(5) 0.0407(8) 0.0279(7) -0.0172(6) 0.0044(5) -0.0002(5)
C24 0.0172(5) 0.0485(9) 0.0198(6) -0.0098(6) 0.0073(5) 0.0009(6)
C25 0.0150(5) 0.0316(7) 0.0193(6) -0.0054(5) 0.0078(5) -0.0004(5)
C26 0.0132(4) 0.0120(4) 0.0183(5) -0.0011(4) 0.0075(4) -0.0007(3)

loop_
_atom_type_symbol
_atom_type_description
_atom_type_scat_dispersion_real
_atom_type_scat_dispersion_imag
_atom_type_scat_source
C C 0.0033 0.0016 'International Tables Vol C Tables 4.2.6.8 and 6.1.1.4'
H H 0.0000 0.0000 'International Tables Vol C Tables 4.2.6.8 and 6.1.1.4'
N N 0.0061 0.0033 'International Tables Vol C Tables 4.2.6.8 and 6.1.1.4'
O O 0.0106 0.0060 'International Tables Vol C Tables 4.2.6.8 and 6.1.1.4'
P P 0.1023 0.0942 'International Tables Vol C Tables 4.2.6.8 and 6.1.1.4'
V V 0.3005 0.5294 'International Tables Vol C Tables 4.2.6.8 and 6.1.1.4'

loop_
_geom_angle_atom_site_label_1
_geom_angle_atom_site_label_2
_geom_angle_atom_site_label_3
_geom_angle
C1 V1 N3 109.06(7)
C1 V1 C2 84.02(7)
N3 V1 C2 98.98(7)
C1 V1 C7 137.19(8)
N3 V1 C7 92.75(5)
C2 V1 C7 129.53(6)
C1 V1 C6 140.83(7)
N3 V1 C6 109.90(5)
C2 V1 C6 93.83(6)
C7 V1 C6 36.76(6)
C1 V1 C3 100.52(8)
N3 V1 C3 111.50(5)
C2 V1 C3 145.33(6)
C7 V1 C3 36.68(6)
C6 V1 C3 61.05(6)
C1 V1 C5 104.78(7)
N3 V1 C5 146.15(5)
C2 V1 C5 85.51(6)
C7 V1 C5 60.43(6)
C6 V1 C5 36.28(6)
C3 V1 C5 59.99(6)
C1 V1 C4 84.39(8)
N3 V1 C4 147.30(6)
C2 V1 C4 112.27(7)
C7 V1 C4 60.22(6)
C6 V1 C4 60.23(6)
C3 V1 C4 35.80(6)
C5 V1 C4 35.57(5)
C1 V1 P1 68.38(6)
N3 V1 P1 41.89(3)
C2 V1 P1 85.22(5)
C7 V1 P1 130.46(4)
C6 V1 P1 150.62(4)
C3 V1 P1 128.62(4)
C5 V1 P1 169.02(4)
C4 V1 P1 146.23(5)
N1 P1 N3 107.02(6)
N1 P1 V1 112.02(4)
N3 P1 V1 48.79(4)
C8 N1 C11 117.58(10)
C8 N1 P1 124.46(9)
C11 N1 P1 117.96(9)
C26 N2 N3 118.29(11)
N2 N3 P1 122.50(9)
N2 N3 V1 141.73(9)
P1 N3 V1 89.32(5)
O1 C1 V1 178.2(2)
O2 C2 V1 178.80(18)
C4 C3 C7 107.59(13)
C4 C3 V1 73.59(10)
C7 C3 V1 70.30(8)
C5 C4 C3 108.47(14)
C5 C4 V1 71.86(9)
C3 C4 V1 70.60(9)
C4 C5 C6 108.23(13)
C4 C5 V1 72.57(9)
C6 C5 V1 70.09(8)
C7 C6 C5 107.32(13)
C7 C6 V1 70.90(9)
C5 C6 V1 73.62(9)
C6 C7 C3 108.37(13)
C6 C7 V1 72.34(9)
C3 C7 V1 73.02(10)
N1 C8 C9 111.10(11)
N1 C8 C10 112.45(11)
C9 C8 C10 111.69(11)
N1 C11 C12 111.93(11)
N1 C11 C13 112.01(13)
C12 C11 C13 111.77(14)
C19 C14 C15 118.88(13)
C19 C14 C26 120.98(11)
C15 C14 C26 120.12(12)
C16 C15 C14 120.39(14)
C15 C16 C17 120.22(14)
C18 C17 C16 119.54(14)
C17 C18 C19 120.31(14)
C18 C19 C14 120.65(13)
C25 C20 C21 118.86(13)
C25 C20 C26 120.30(11)
C21 C20 C26 120.83(13)
C22 C21 C20 120.21(15)
C23 C22 C21 120.67(14)
C22 C23 C24 119.50(15)
C23 C24 C25 120.50(16)
C24 C25 C20 120.26(14)
N2 C26 C14 124.32(11)
N2 C26 C20 116.14(11)
C14 C26 C20 119.54(10)

loop_
_geom_bond_atom_site_label_1
_geom_bond_atom_site_label_2
_geom_bond_distance
V1 C1 1.8988(16)
V1 N3 1.8995(12)
V1 C2 1.9435(16)
V1 C7 2.2380(16)
V1 C6 2.2569(15)
V1 C3 2.2734(16)
V1 C5 2.3029(15)
V1 C4 2.3121(16)
V1 P1 2.5247(4)
P1 N1 1.6774(11)
P1 N3 1.6859(11)
O1 C1 1.1649(19)
O2 C2 1.145(2)
N1 C8 1.4694(17)
N1 C11 1.4813(17)
N2 C26 1.2937(15)
N2 N3 1.3880(16)
C3 C4 1.410(2)
C3 C7 1.420(2)
C4 C5 1.410(2)
C5 C6 1.420(2)
C6 C7 1.418(2)
C8 C9 1.525(2)
C8 C10 1.527(2)
C11 C12 1.521(2)
C11 C13 1.529(2)
C14 C19 1.3941(19)
C14 C15 1.3978(18)
C14 C26 1.4852(18)
C15 C16 1.385(2)
C16 C17 1.397(3)
C17 C18 1.383(2)
C18 C19 1.386(2)
C20 C25 1.396(2)
C20 C21 1.3964(18)
C20 C26 1.4881(18)
C21 C22 1.395(2)
C22 C23 1.376(3)
C23 C24 1.388(3)
C24 C25 1.392(2)
